data_7117939
loop_
_publ_author_name
'Baldas, J.'
'Colmanet, S.F.'
'MacKay, M.F.'

_publ_section_title
;
 Preparation and structure of Cs (Tc N (O2)2 Cl); the first example of a
 nitridoperoxo complex
;
_journal_name_full
;
Journal of the Chemical Society. Chemical Communications (1972-)
;
_journal_page_first 1890
_journal_page_last 1891
_journal_volume 1989
_journal_year 1989
_chemical_formula_sum 'Cl Cs N O4 Tc'
_chemical_name_systematic 'Cs (Tc N (O2)2 Cl)'
_space_group_IT_number 19
_symmetry_space_group_name_Hall 'P 2ac 2ab'
_symmetry_space_group_name_H-M 'P 21 21 21'
_cell_angle_alpha 90
_cell_angle_beta 90
_cell_angle_gamma 90
_cell_formula_units_Z 4
_cell_length_a 6.376
_cell_length_b 8.552
_cell_length_c 11.406
_cell_volume 621.941
_citation_journal_id_ASTM JCCCAT
_cod_data_source_file Baldas_JCCCAT_1989_951.cif
_cod_data_source_block Cl1Cs1N1O4Tc1
_cod_original_cell_volume 621.9413
_cod_original_formula_sum 'Cl1 Cs1 N1 O4 Tc1'
_cod_database_code 7117939

loop_
_symmetry_equiv_pos_as_xyz
x,y,z
-x+1/2,-y,z+1/2
x+1/2,-y+1/2,-z
-x,y+1/2,-z+1/2

loop_
_atom_site_label
_atom_site_type_symbol
_atom_site_fract_x
_atom_site_fract_y
_atom_site_fract_z
_atom_site_occupancy
_atom_site_U_iso_or_equiv
O1 O-1 0.0639 -0.0475 0.6264 1 0.0
O4 O-1 0.3848 0.2678 0.478 1 0.0
Cs1 Cs+1 0.7789 0.1137 0.8241 1 0.0
O2 O-1 0.0873 -0.0807 0.5056 1 0.0
Cl1 Cl-1 0.2843 0.2202 0.7317 1 0.0
N1 N-3 0.5 -0.0266 0.5774 1 0.0
O3 O-1 0.3176 0.1474 0.396 1 0.0
Tc1 Tc+7 0.2881 0.0763 0.5557 1 0.0
